data_1515593
loop_
_publ_author_name
'Lam, Oanh P.'
'Heinemann, Frank W.'
'Meyer, Karsten'

_publ_section_title
;
 Activation of elemental S, Se and Te with uranium(iii): bridging U--E--U
 (E = S, Se) and diamond-core complexes U--(E)2--U (E = O, S, Se, Te)
;
_journal_issue 8
_journal_name_full 'Chemical Science'
_journal_page_first 1538
_journal_paper_doi 10.1039/c1sc00151e
_journal_volume 2
_journal_year 2011
_chemical_formula_moiety 'C102 H156 N6 O6 S0.02 Se0.98 U2, 4(C6 H6), 4(C2 H3 N)'
_chemical_formula_sum 'C134 H192 N10 O6 S0.02 Se0.98 U2'
_chemical_formula_weight 2593.06
_chemical_name_systematic
;
?
;
_space_group_IT_number 2
_symmetry_cell_setting triclinic
_symmetry_space_group_name_Hall '-P 1'
_symmetry_space_group_name_H-M 'P -1'
_atom_sites_solution_hydrogens geom
_atom_sites_solution_primary direct
_atom_sites_solution_secondary difmap
_audit_creation_method SHELXL-97
_cell_angle_alpha 70.931(9)
_cell_angle_beta 81.732(11)
_cell_angle_gamma 60.483(10)
_cell_formula_units_Z 1
_cell_length_a 14.8605(19)
_cell_length_b 15.046(2)
_cell_length_c 17.8037(16)
_cell_measurement_reflns_used 254
_cell_measurement_temperature 100(2)
_cell_measurement_theta_max 20.00
_cell_measurement_theta_min 6.00
_cell_volume 3273.3(8)
_computing_cell_refinement 'EVALCCD (Duisenberg, 2003)'
_computing_data_collection 'COLLECT (Bruker-Nonius, 2002)'
_computing_data_reduction 'EVALCCD (Duisenberg, 2003)'
_computing_molecular_graphics 'SHELXTL 6.12 (Bruker AXS, 2002)'
_computing_publication_material 'SHELXTL 6.12 (Bruker AXS, 2002)'
_computing_structure_refinement 'SHELXTL 6.12 (Bruker AXS, 2002)'
_computing_structure_solution 'SHELXTL 6.12 (Bruker AXS, 2002)'
_diffrn_ambient_temperature 100(2)
_diffrn_detector_area_resol_mean 9
_diffrn_measured_fraction_theta_full 0.997
_diffrn_measured_fraction_theta_max 0.995
_diffrn_measurement_device_type 'Bruker-Nonius KappaCCD'
_diffrn_measurement_method
;
\f- and \w-rotations with 2.00 \% and 180 sec per frame
;
_diffrn_radiation_monochromator graphite
_diffrn_radiation_source 'fine-focus sealed tube'
_diffrn_radiation_type MoK\a
_diffrn_radiation_wavelength 0.71073
_diffrn_reflns_av_R_equivalents 0.0485
_diffrn_reflns_av_sigmaI/netI 0.0435
_diffrn_reflns_limit_h_max 19
_diffrn_reflns_limit_h_min -19
_diffrn_reflns_limit_k_max 19
_diffrn_reflns_limit_k_min -19
_diffrn_reflns_limit_l_max 23
_diffrn_reflns_limit_l_min -23
_diffrn_reflns_number 57269
_diffrn_reflns_theta_full 25.00
_diffrn_reflns_theta_max 27.48
_diffrn_reflns_theta_min 3.28
_exptl_absorpt_coefficient_mu 2.798
_exptl_absorpt_correction_T_max 0.760
_exptl_absorpt_correction_T_min 0.518
_exptl_absorpt_correction_type multi-scan
_exptl_absorpt_process_details 'SADABS, Bruker-AXS, 2002'
_exptl_crystal_colour orange
_exptl_crystal_density_diffrn 1.315
_exptl_crystal_density_method 'not measured'
_exptl_crystal_description plate
_exptl_crystal_F_000 1332
_exptl_crystal_size_max 0.23
_exptl_crystal_size_mid 0.18
_exptl_crystal_size_min 0.10
_refine_diff_density_max 2.230
_refine_diff_density_min -2.439
_refine_diff_density_rms 0.131
_refine_ls_extinction_method none
_refine_ls_goodness_of_fit_ref 1.101
_refine_ls_hydrogen_treatment constr
_refine_ls_matrix_type full
_refine_ls_number_parameters 755
_refine_ls_number_reflns 14944
_refine_ls_number_restraints 243
_refine_ls_restrained_S_all 1.123
_refine_ls_R_factor_all 0.0495
_refine_ls_R_factor_gt 0.0387
_refine_ls_shift/su_max 0.004
_refine_ls_shift/su_mean 0.000
_refine_ls_structure_factor_coef Fsqd
_refine_ls_weighting_details 'calc w=1/[\s^2^(Fo^2^)+(0.0333P)^2^+12.1626P] where P=(Fo^2^+2Fc^2^)/3'
_refine_ls_weighting_scheme calc
_refine_ls_wR_factor_gt 0.0920
_refine_ls_wR_factor_ref 0.0969
_reflns_number_gt 13095
_reflns_number_total 14944
_reflns_threshold_expression >2sigma(I)
_cod_data_source_file c1sc00151e.txt
_cod_data_source_block opl0701
_cod_original_sg_symbol_Hall -P1
_cod_original_sg_symbol_H-M P-1
_cod_database_code 1515593

loop_
_symmetry_equiv_pos_as_xyz
'x, y, z'
'-x, -y, -z'

loop_
_atom_site_label
_atom_site_type_symbol
_atom_site_fract_x
_atom_site_fract_y
_atom_site_fract_z
_atom_site_U_iso_or_equiv
_atom_site_adp_type
_atom_site_occupancy
_atom_site_symmetry_multiplicity
_atom_site_calc_flag
_atom_site_refinement_flags
_atom_site_disorder_assembly
_atom_site_disorder_group
U1 U 0.005510(11) 0.935940(13) 0.661608(17) 0.01435(7) Uani 0.9760(8) 1 d P A 1
U1A U 0.0029(5) 0.9494(6) 0.6241(7) 0.01435(7) Uani 0.0240(8) 1 d P A 2
Se1 Se 0.0000 1.0000 0.5000 0.02132(13) Uani 0.9760(8) 2 d SP . 1
S1 S 0.0000 1.0000 0.5000 0.02132(13) Uani 0.0240(8) 2 d SP . 2
O1 O -0.1215(2) 0.9039(2) 0.65198(17) 0.0196(6) Uani 1 1 d . . .
O2 O -0.0306(2) 1.1010(2) 0.64959(17) 0.0189(6) Uani 1 1 d . . .
O3 O 0.1674(2) 0.8177(2) 0.65061(17) 0.0190(6) Uani 1 1 d . . .
N1 N -0.1169(2) 0.9665(3) 0.7865(2) 0.0176(7) Uani 1 1 d . . .
N2 N 0.0913(3) 0.9332(3) 0.7858(2) 0.0189(7) Uani 1 1 d . . .
N3 N 0.0555(3) 0.7614(3) 0.7864(2) 0.0184(7) Uani 1 1 d . . .
C1 C -0.0941(3) 1.0311(3) 0.8210(2) 0.0198(8) Uani 1 1 d . A .
H1A H -0.1381 1.0448 0.8662 0.024 Uiso 1 1 calc R . .
H1B H -0.1104 1.0995 0.7817 0.024 Uiso 1 1 calc R . .
C2 C 0.0188(3) 0.9755(3) 0.8479(2) 0.0213(9) Uani 1 1 d . A .
H2A H 0.0329 1.0259 0.8599 0.026 Uiso 1 1 calc R . .
H2B H 0.0306 0.9170 0.8961 0.026 Uiso 1 1 calc R . .
C3 C 0.1712(3) 0.8208(3) 0.8205(2) 0.0210(8) Uani 1 1 d . A .
H3A H 0.2048 0.8162 0.8655 0.025 Uiso 1 1 calc R . .
H3B H 0.2233 0.7992 0.7812 0.025 Uiso 1 1 calc R . .
C4 C 0.1257(3) 0.7442(3) 0.8478(3) 0.0225(9) Uani 1 1 d . A .
H4A H 0.1816 0.6712 0.8602 0.027 Uiso 1 1 calc R . .
H4B H 0.0875 0.7538 0.8960 0.027 Uiso 1 1 calc R . .
C5 C -0.0433(3) 0.7670(3) 0.8221(3) 0.0203(8) Uani 1 1 d . A .
H5A H -0.0282 0.7041 0.8675 0.024 Uiso 1 1 calc R . .
H5B H -0.0828 0.7668 0.7834 0.024 Uiso 1 1 calc R . .
C6 C -0.1076(3) 0.8667(3) 0.8487(2) 0.0210(8) Uani 1 1 d . A .
H6A H -0.1763 0.8744 0.8618 0.025 Uiso 1 1 calc R . .
H6B H -0.0763 0.8581 0.8966 0.025 Uiso 1 1 calc R . .
C7 C -0.2233(3) 1.0362(3) 0.7504(3) 0.0195(8) Uani 1 1 d . A .
H7A H -0.2216 1.0921 0.7045 0.023 Uiso 1 1 calc R . .
H7B H -0.2686 1.0706 0.7887 0.023 Uiso 1 1 calc R . .
C8 C -0.2704(3) 0.9819(3) 0.7245(2) 0.0170(8) Uani 1 1 d . . .
C9 C -0.2188(3) 0.9223(3) 0.6708(2) 0.0181(8) Uani 1 1 d . A .
C10 C -0.2713(3) 0.8844(3) 0.6392(2) 0.0186(8) Uani 1 1 d . . .
C11 C -0.3717(3) 0.9067(3) 0.6653(2) 0.0193(8) Uani 1 1 d . A .
H11A H -0.4068 0.8829 0.6444 0.023 Uiso 1 1 calc R . .
C12 C -0.4226(3) 0.9625(3) 0.7209(2) 0.0199(8) Uani 1 1 d . . .
C13 C -0.3699(3) 0.9999(3) 0.7495(2) 0.0191(8) Uani 1 1 d . A .
H13A H -0.4015 1.0379 0.7862 0.023 Uiso 1 1 calc R . .
C14 C -0.2205(3) 0.8192(3) 0.5797(3) 0.0203(8) Uani 1 1 d . A .
C15 C -0.2945(4) 0.7910(5) 0.5516(3) 0.0354(12) Uani 1 1 d . . .
H15A H -0.3174 0.7517 0.5968 0.053 Uiso 1 1 calc R A .
H15B H -0.2587 0.7481 0.5164 0.053 Uiso 1 1 calc R . .
H15C H -0.3532 0.8556 0.5241 0.053 Uiso 1 1 calc R . .
C16 C -0.1278(4) 0.7130(4) 0.6208(3) 0.0306(10) Uani 1 1 d . . .
H16A H -0.0796 0.7269 0.6392 0.046 Uiso 1 1 calc R A .
H16B H -0.0945 0.6725 0.5838 0.046 Uiso 1 1 calc R . .
H16C H -0.1511 0.6731 0.6652 0.046 Uiso 1 1 calc R . .
C17 C -0.1860(4) 0.8819(4) 0.5053(3) 0.0268(9) Uani 1 1 d . . .
H17A H -0.1399 0.9006 0.5209 0.040 Uiso 1 1 calc R A .
H17B H -0.2455 0.9458 0.4782 0.040 Uiso 1 1 calc R . .
H17C H -0.1511 0.8383 0.4705 0.040 Uiso 1 1 calc R . .
C18 C -0.5320(3) 0.9810(3) 0.7460(3) 0.0224(9) Uani 1 1 d . A .
C19 C -0.5737(4) 1.0415(4) 0.8080(3) 0.0317(11) Uani 1 1 d . . .
H19A H -0.5751 1.1096 0.7865 0.048 Uiso 1 1 calc R A .
H19B H -0.5298 1.0007 0.8546 0.048 Uiso 1 1 calc R . .
H19C H -0.6425 1.0522 0.8217 0.048 Uiso 1 1 calc R . .
C20 C -0.6043(3) 1.0454(4) 0.6728(3) 0.0320(11) Uani 1 1 d . . .
H20A H -0.6050 1.1130 0.6497 0.048 Uiso 1 1 calc R A .
H20B H -0.6730 1.0572 0.6882 0.048 Uiso 1 1 calc R . .
H20C H -0.5803 1.0064 0.6345 0.048 Uiso 1 1 calc R . .
C21 C -0.5312(3) 0.8726(4) 0.7828(3) 0.0276(10) Uani 1 1 d . . .
H21A H -0.5055 0.8328 0.7450 0.041 Uiso 1 1 calc R A .
H21B H -0.6003 0.8845 0.7968 0.041 Uiso 1 1 calc R . .
H21C H -0.4874 0.8328 0.8296 0.041 Uiso 1 1 calc R . .
C22 C 0.1459(3) 0.9978(3) 0.7480(3) 0.0202(8) Uani 1 1 d . A .
H22A H 0.1820 0.9756 0.7021 0.024 Uiso 1 1 calc R . .
H22B H 0.1978 0.9800 0.7855 0.024 Uiso 1 1 calc R . .
C23 C 0.0794(3) 1.1179(3) 0.7214(3) 0.0205(8) Uani 1 1 d . . .
C24 C -0.0040(3) 1.1655(3) 0.6675(2) 0.0182(8) Uani 1 1 d . A .
C25 C -0.0571(3) 1.2787(3) 0.6351(3) 0.0204(8) Uani 1 1 d . . .
C26 C -0.0235(3) 1.3361(3) 0.6598(3) 0.0223(9) Uani 1 1 d . A .
H26A H -0.0571 1.4101 0.6381 0.027 Uiso 1 1 calc R . .
C27 C 0.0572(4) 1.2909(4) 0.7148(3) 0.0289(10) Uani 1 1 d . . .
C28 C 0.1076(3) 1.1799(4) 0.7448(3) 0.0246(9) Uani 1 1 d . A .
H28A H 0.1617 1.1466 0.7815 0.030 Uiso 1 1 calc R . .
C29 C -0.1485(3) 1.3370(3) 0.5754(3) 0.0214(9) Uani 1 1 d . A .
C30 C -0.1914(4) 1.4588(4) 0.5483(3) 0.0348(11) Uani 1 1 d . . .
H30A H -0.2129 1.4848 0.5938 0.052 Uiso 1 1 calc R A .
H30B H -0.2495 1.4918 0.5128 0.052 Uiso 1 1 calc R . .
H30C H -0.1386 1.4758 0.5214 0.052 Uiso 1 1 calc R . .
C31 C -0.2368(3) 1.3153(4) 0.6153(3) 0.0284(10) Uani 1 1 d . . .
H31A H -0.2573 1.3394 0.6617 0.043 Uiso 1 1 calc R A .
H31B H -0.2141 1.2399 0.6304 0.043 Uiso 1 1 calc R . .
H31C H -0.2946 1.3528 0.5787 0.043 Uiso 1 1 calc R . .
C32 C -0.1153(4) 1.2981(4) 0.5012(3) 0.0296(10) Uani 1 1 d . . .
H32A H -0.1730 1.3352 0.4647 0.044 Uiso 1 1 calc R A .
H32B H -0.0920 1.2226 0.5164 0.044 Uiso 1 1 calc R . .
H32C H -0.0601 1.3123 0.4761 0.044 Uiso 1 1 calc R . .
C33 C 0.0877(4) 1.3621(4) 0.7380(4) 0.0407(13) Uani 1 1 d . A .
C34 C 0.1642(5) 1.3018(5) 0.8064(5) 0.060(2) Uani 1 1 d . . .
H34A H 0.2273 1.2484 0.7914 0.090 Uiso 1 1 calc R A .
H34B H 0.1361 1.2678 0.8513 0.090 Uiso 1 1 calc R . .
H34C H 0.1781 1.3505 0.8202 0.090 Uiso 1 1 calc R . .
C35 C 0.1226(6) 1.4227(6) 0.6670(5) 0.064(2) Uani 1 1 d . . .
H35A H 0.1824 1.3733 0.6457 0.096 Uiso 1 1 calc R A .
H35B H 0.1398 1.4683 0.6822 0.096 Uiso 1 1 calc R . .
H35C H 0.0681 1.4654 0.6274 0.096 Uiso 1 1 calc R . .
C36 C -0.0110(4) 1.4459(5) 0.7721(4) 0.0426(13) Uani 1 1 d . . .
H36A H 0.0072 1.4910 0.7871 0.064 Uiso 1 1 calc R A .
H36B H -0.0348 1.4083 0.8178 0.064 Uiso 1 1 calc R . .
H36C H -0.0648 1.4891 0.7320 0.064 Uiso 1 1 calc R . .
C37 C 0.1029(3) 0.6723(3) 0.7493(3) 0.0206(8) Uani 1 1 d . A .
H37A H 0.0603 0.6937 0.7036 0.025 Uiso 1 1 calc R . .
H37B H 0.1004 0.6104 0.7872 0.025 Uiso 1 1 calc R . .
C38 C 0.2123(3) 0.6385(3) 0.7226(2) 0.0194(8) Uani 1 1 d . . .
C39 C 0.2392(3) 0.7142(3) 0.6691(2) 0.0181(8) Uani 1 1 d . A .
C40 C 0.3405(3) 0.6779(3) 0.6371(2) 0.0193(8) Uani 1 1 d . . .
C41 C 0.4087(3) 0.5682(3) 0.6625(3) 0.0218(9) Uani 1 1 d . A .
H41A H 0.4747 0.5438 0.6415 0.026 Uiso 1 1 calc R . .
C42 C 0.3843(3) 0.4927(3) 0.7173(3) 0.0223(9) Uani 1 1 d . . .
C43 C 0.2847(3) 0.5298(3) 0.7466(3) 0.0215(9) Uani 1 1 d . A .
H43A H 0.2659 0.4816 0.7829 0.026 Uiso 1 1 calc R . .
C44 C 0.3754(3) 0.7549(3) 0.5774(3) 0.0212(8) Uani 1 1 d . A .
C45 C 0.4858(4) 0.6959(4) 0.5484(3) 0.0328(11) Uani 1 1 d . . .
H45A H 0.5330 0.6546 0.5932 0.049 Uiso 1 1 calc R A .
H45B H 0.5049 0.7471 0.5128 0.049 Uiso 1 1 calc R . .
H45C H 0.4883 0.6492 0.5212 0.049 Uiso 1 1 calc R . .
C46 C 0.3032(4) 0.8199(4) 0.5034(3) 0.0275(10) Uani 1 1 d . . .
H46A H 0.2334 0.8581 0.5194 0.041 Uiso 1 1 calc R A .
H46B H 0.3070 0.7723 0.4766 0.041 Uiso 1 1 calc R . .
H46C H 0.3241 0.8699 0.4682 0.041 Uiso 1 1 calc R . .
C47 C 0.3751(4) 0.8304(4) 0.6179(3) 0.0300(10) Uani 1 1 d . . .
H47A H 0.4202 0.7893 0.6639 0.045 Uiso 1 1 calc R A .
H47B H 0.3061 0.8720 0.6338 0.045 Uiso 1 1 calc R . .
H47C H 0.3987 0.8773 0.5815 0.045 Uiso 1 1 calc R . .
C48 C 0.4663(3) 0.3741(3) 0.7405(3) 0.0266(10) Uani 1 1 d . A .
C49 C 0.4964(4) 0.3352(4) 0.6665(3) 0.0357(12) Uani 1 1 d . . .
H49A H 0.4362 0.3441 0.6443 0.054 Uiso 1 1 calc R A .
H49B H 0.5472 0.2609 0.6810 0.054 Uiso 1 1 calc R . .
H49C H 0.5245 0.3761 0.6278 0.054 Uiso 1 1 calc R . .
C50 C 0.5628(3) 0.3595(4) 0.7769(3) 0.0293(10) Uani 1 1 d . . .
H50A H 0.5436 0.3838 0.8232 0.044 Uiso 1 1 calc R A .
H50B H 0.5912 0.4005 0.7385 0.044 Uiso 1 1 calc R . .
H50C H 0.6136 0.2853 0.7915 0.044 Uiso 1 1 calc R . .
C51 C 0.4263(4) 0.3041(4) 0.8027(3) 0.0358(12) Uani 1 1 d . . .
H51A H 0.4072 0.3273 0.8495 0.054 Uiso 1 1 calc R A .
H51B H 0.4797 0.2309 0.8161 0.054 Uiso 1 1 calc R . .
H51C H 0.3670 0.3103 0.7813 0.054 Uiso 1 1 calc R . .
N100 N 0.0474(4) 0.7849(5) 0.0406(3) 0.0551(14) Uani 1 1 d D . .
C101 C 0.1047(4) 0.7479(4) 0.0917(3) 0.0374(12) Uani 1 1 d D . .
C102 C 0.1769(5) 0.6993(5) 0.1579(3) 0.0449(14) Uani 1 1 d D . .
H10A H 0.1393 0.7106 0.2054 0.067 Uiso 1 1 calc R . .
H10B H 0.2214 0.7312 0.1473 0.067 Uiso 1 1 calc R . .
H10C H 0.2178 0.6239 0.1648 0.067 Uiso 1 1 calc R . .
N200 N -0.6373(11) 0.6218(11) 0.9948(8) 0.082(4) Uani 0.50 1 d PD . .
C201 C -0.5948(12) 0.6103(13) 0.9347(7) 0.067(4) Uani 0.50 1 d PD . .
C202 C -0.5485(9) 0.6050(10) 0.8603(8) 0.055(3) Uani 0.50 1 d PD . .
H20D H -0.5820 0.5841 0.8323 0.082 Uiso 0.50 1 calc PR . .
H20E H -0.4765 0.5533 0.8681 0.082 Uiso 0.50 1 calc PR . .
H20F H -0.5556 0.6739 0.8298 0.082 Uiso 0.50 1 calc PR . .
C301 C 0.4096(6) 0.9214(7) 0.0250(4) 0.0707(17) Uani 1 1 d DU . .
H301 H 0.4708 0.9113 0.0427 0.085 Uiso 1 1 calc R . .
C302 C 0.4034(7) 0.8385(7) 0.0155(4) 0.0741(18) Uani 1 1 d DU . .
H302 H 0.4637 0.7730 0.0258 0.089 Uiso 1 1 calc R . .
C303 C 0.3204(7) 0.8409(9) -0.0069(5) 0.089(2) Uani 1 1 d DU . .
H303 H 0.3227 0.7802 -0.0120 0.107 Uiso 1 1 calc R . .
C304 C 0.2391(8) 0.9284(9) -0.0207(5) 0.092(2) Uani 1 1 d DU . .
H304 H 0.1800 0.9294 -0.0334 0.111 Uiso 1 1 calc R . .
C305 C 0.2293(7) 1.0239(8) -0.0188(4) 0.105(3) Uani 1 1 d DU . .
H305 H 0.1675 1.0873 -0.0334 0.126 Uiso 1 1 calc R . .
C306 C 0.3225(8) 1.0215(8) 0.0077(5) 0.093(2) Uani 1 1 d DU . .
H306 H 0.3218 1.0818 0.0120 0.111 Uiso 1 1 calc R . .
C401 C -0.1900(9) 0.5871(7) 0.8821(5) 0.064(3) Uani 0.50 1 d PGDU B 1
H401 H -0.1711 0.5541 0.8421 0.077 Uiso 0.50 1 calc PR B 1
C402 C -0.2601(8) 0.6955(7) 0.8654(4) 0.046(3) Uani 0.50 1 d PGDU B 1
H402 H -0.2882 0.7351 0.8144 0.056 Uiso 0.50 1 calc PR B 1
C403 C -0.2883(6) 0.7447(5) 0.9251(4) 0.0285(18) Uani 0.50 1 d PGDU B 1
H403 H -0.3352 0.8172 0.9140 0.034 Uiso 0.50 1 calc PR B 1
C404 C -0.2463(8) 0.6855(7) 1.0014(4) 0.066(3) Uani 0.50 1 d PGDU B 1
H404 H -0.2652 0.7184 1.0413 0.079 Uiso 0.50 1 calc PR B 1
C405 C -0.1762(10) 0.5771(7) 1.0180(4) 0.090(4) Uani 0.50 1 d PGDU B 1
H405 H -0.1481 0.5375 1.0690 0.109 Uiso 0.50 1 calc PR B 1
C406 C -0.1480(9) 0.5279(5) 0.9583(6) 0.093(4) Uani 0.50 1 d PGDU B 1
H406 H -0.1011 0.4554 0.9694 0.111 Uiso 0.50 1 calc PR B 1
C411 C -0.2157(11) 0.6323(8) 1.0357(7) 0.093(4) Uani 0.50 1 d PGU C 2
H411 H -0.2595 0.6926 1.0518 0.112 Uiso 0.50 1 calc PR C 2
C412 C -0.2555(9) 0.5743(9) 1.0188(7) 0.076(3) Uani 0.50 1 d PGU C 2
H412 H -0.3259 0.5958 1.0236 0.092 Uiso 0.50 1 calc PR C 2
C413 C -0.1900(12) 0.4840(9) 0.9947(7) 0.099(4) Uani 0.50 1 d PGU C 2
H413 H -0.2166 0.4452 0.9834 0.119 Uiso 0.50 1 calc PR C 2
C414 C -0.0848(11) 0.4518(9) 0.9875(8) 0.108(5) Uani 0.50 1 d PGU C 2
H414 H -0.0410 0.3915 0.9714 0.129 Uiso 0.50 1 calc PR C 2
C415 C -0.0450(9) 0.5098(12) 1.0044(9) 0.119(6) Uani 0.50 1 d PGU C 2
H415 H 0.0254 0.4883 0.9995 0.142 Uiso 0.50 1 calc PR C 2
C416 C -0.1105(11) 0.6001(11) 1.0285(8) 0.109(5) Uani 0.50 1 d PGU C 2
H416 H -0.0839 0.6389 1.0398 0.131 Uiso 0.50 1 calc PR C 2
N420 N -0.3131(18) 0.5906(18) 0.7847(15) 0.145(7) Uani 0.50 1 d PDU D 2
C421 C -0.280(2) 0.637(2) 0.8062(16) 0.119(6) Uani 0.50 1 d PDU D 2
C422 C -0.2441(16) 0.6888(16) 0.8418(16) 0.097(6) Uani 0.50 1 d PDU D 2
H42A H -0.2798 0.6976 0.8904 0.145 Uiso 0.50 1 calc PR D 2
H42B H -0.2579 0.7576 0.8056 0.145 Uiso 0.50 1 calc PR D 2
H42C H -0.1710 0.6455 0.8528 0.145 Uiso 0.50 1 calc PR D 2

loop_
_atom_site_aniso_label
_atom_site_aniso_U_11
_atom_site_aniso_U_22
_atom_site_aniso_U_33
_atom_site_aniso_U_23
_atom_site_aniso_U_13
_atom_site_aniso_U_12
U1 0.01147(7) 0.01643(8) 0.01345(15) -0.00769(7) 0.00078(5) -0.00354(6)
U1A 0.01147(7) 0.01643(8) 0.01345(15) -0.00769(7) 0.00078(5) -0.00354(6)
Se1 0.0212(3) 0.0264(3) 0.0143(3) -0.0076(2) 0.0009(2) -0.0090(2)
S1 0.0212(3) 0.0264(3) 0.0143(3) -0.0076(2) 0.0009(2) -0.0090(2)
O1 0.0160(13) 0.0239(15) 0.0207(14) -0.0114(12) 0.0030(11) -0.0086(12)
O2 0.0172(13) 0.0163(13) 0.0225(15) -0.0091(11) 0.0001(11) -0.0054(11)
O3 0.0135(13) 0.0165(14) 0.0214(14) -0.0081(11) 0.0005(11) -0.0016(11)
N1 0.0127(15) 0.0204(17) 0.0170(16) -0.0083(13) 0.0007(13) -0.0043(13)
N2 0.0157(16) 0.0181(17) 0.0214(17) -0.0104(14) 0.0029(13) -0.0049(14)
N3 0.0138(15) 0.0210(17) 0.0193(17) -0.0111(14) 0.0017(13) -0.0047(14)
C1 0.0168(19) 0.023(2) 0.0184(19) -0.0117(16) 0.0041(15) -0.0065(17)
C2 0.0175(19) 0.025(2) 0.020(2) -0.0126(17) 0.0017(16) -0.0058(17)
C3 0.0157(19) 0.023(2) 0.019(2) -0.0087(16) -0.0019(15) -0.0037(17)
C4 0.018(2) 0.022(2) 0.020(2) -0.0076(16) -0.0035(16) -0.0025(17)
C5 0.0174(19) 0.022(2) 0.021(2) -0.0089(16) 0.0020(16) -0.0074(17)
C6 0.0183(19) 0.024(2) 0.0166(19) -0.0069(16) 0.0026(15) -0.0071(17)
C7 0.0125(18) 0.020(2) 0.023(2) -0.0094(16) 0.0012(15) -0.0046(16)
C8 0.0155(18) 0.0149(18) 0.0199(19) -0.0065(15) -0.0001(15) -0.0058(15)
C9 0.0142(18) 0.021(2) 0.0179(19) -0.0059(16) 0.0011(15) -0.0077(16)
C10 0.0175(19) 0.0174(19) 0.0189(19) -0.0073(15) 0.0028(15) -0.0062(16)
C11 0.0143(18) 0.021(2) 0.024(2) -0.0092(16) -0.0003(15) -0.0081(16)
C12 0.0127(18) 0.021(2) 0.022(2) -0.0078(16) 0.0028(15) -0.0049(16)
C13 0.0147(18) 0.0178(19) 0.021(2) -0.0073(16) 0.0014(15) -0.0039(16)
C14 0.0173(19) 0.023(2) 0.024(2) -0.0139(17) 0.0038(16) -0.0087(17)
C15 0.031(3) 0.049(3) 0.043(3) -0.032(3) 0.010(2) -0.023(2)
C16 0.028(2) 0.025(2) 0.032(3) -0.014(2) 0.0050(19) -0.006(2)
C17 0.028(2) 0.034(2) 0.020(2) -0.0133(18) 0.0047(17) -0.014(2)
C18 0.0153(19) 0.025(2) 0.029(2) -0.0120(18) 0.0047(16) -0.0097(17)
C19 0.020(2) 0.039(3) 0.044(3) -0.026(2) 0.013(2) -0.014(2)
C20 0.016(2) 0.034(3) 0.041(3) -0.010(2) 0.0016(19) -0.0102(19)
C21 0.022(2) 0.033(2) 0.031(2) -0.011(2) 0.0061(18) -0.016(2)
C22 0.0118(18) 0.023(2) 0.027(2) -0.0123(17) 0.0005(15) -0.0057(16)
C23 0.0130(18) 0.025(2) 0.024(2) -0.0111(17) 0.0045(15) -0.0079(17)
C24 0.0156(18) 0.020(2) 0.021(2) -0.0102(16) 0.0058(15) -0.0086(16)
C25 0.0172(19) 0.022(2) 0.022(2) -0.0097(17) 0.0038(16) -0.0085(17)
C26 0.020(2) 0.0167(19) 0.029(2) -0.0076(17) 0.0029(17) -0.0082(17)
C27 0.022(2) 0.027(2) 0.043(3) -0.016(2) -0.001(2) -0.0123(19)
C28 0.0137(19) 0.027(2) 0.033(2) -0.0114(19) 0.0001(17) -0.0077(17)
C29 0.019(2) 0.019(2) 0.025(2) -0.0089(17) 0.0023(17) -0.0074(17)
C30 0.032(3) 0.022(2) 0.043(3) -0.006(2) -0.009(2) -0.007(2)
C31 0.017(2) 0.035(3) 0.031(2) -0.012(2) 0.0037(18) -0.0103(19)
C32 0.028(2) 0.032(2) 0.022(2) -0.0109(19) 0.0032(18) -0.009(2)
C33 0.035(3) 0.030(3) 0.063(4) -0.012(3) -0.013(3) -0.018(2)
C34 0.055(4) 0.042(3) 0.097(6) -0.025(3) -0.030(4) -0.024(3)
C35 0.069(5) 0.078(5) 0.090(5) -0.050(4) 0.033(4) -0.060(4)
C36 0.042(3) 0.039(3) 0.051(3) -0.022(3) -0.003(3) -0.017(3)
C37 0.0161(19) 0.020(2) 0.025(2) -0.0112(17) 0.0010(16) -0.0062(16)
C38 0.0151(18) 0.022(2) 0.021(2) -0.0127(16) 0.0000(15) -0.0049(16)
C39 0.0143(18) 0.0196(19) 0.0190(19) -0.0108(16) -0.0008(15) -0.0038(16)
C40 0.0144(18) 0.023(2) 0.020(2) -0.0118(16) -0.0002(15) -0.0048(16)
C41 0.0129(18) 0.024(2) 0.027(2) -0.0152(17) 0.0016(16) -0.0031(16)
C42 0.0156(19) 0.019(2) 0.030(2) -0.0131(17) -0.0020(17) -0.0021(16)
C43 0.0181(19) 0.020(2) 0.026(2) -0.0112(17) -0.0015(16) -0.0060(17)
C44 0.0152(19) 0.024(2) 0.026(2) -0.0143(17) 0.0042(16) -0.0071(17)
C45 0.022(2) 0.031(3) 0.042(3) -0.015(2) 0.012(2) -0.010(2)
C46 0.026(2) 0.031(2) 0.022(2) -0.0087(18) 0.0021(18) -0.010(2)
C47 0.032(2) 0.032(2) 0.031(2) -0.014(2) 0.001(2) -0.016(2)
C48 0.017(2) 0.017(2) 0.042(3) -0.0135(19) -0.0027(18) -0.0014(17)
C49 0.029(2) 0.025(2) 0.050(3) -0.024(2) -0.002(2) -0.002(2)
C50 0.017(2) 0.026(2) 0.037(3) -0.011(2) -0.0024(18) -0.0031(18)
C51 0.021(2) 0.019(2) 0.058(3) -0.009(2) -0.003(2) -0.0029(19)
N100 0.057(3) 0.075(4) 0.022(2) -0.009(2) -0.009(2) -0.024(3)
C101 0.044(3) 0.039(3) 0.031(3) -0.017(2) 0.009(2) -0.019(2)
C102 0.049(3) 0.050(3) 0.038(3) -0.016(3) -0.006(3) -0.022(3)
N200 0.071(9) 0.073(9) 0.071(9) -0.016(7) -0.008(7) -0.011(7)
C201 0.067(10) 0.078(10) 0.046(8) 0.002(7) -0.020(7) -0.033(8)
C202 0.041(7) 0.049(7) 0.068(9) -0.040(7) 0.003(6) -0.004(6)
C301 0.078(3) 0.099(4) 0.045(3) -0.012(3) 0.005(3) -0.055(3)
C302 0.083(3) 0.102(4) 0.044(3) -0.011(3) -0.002(3) -0.055(3)
C303 0.096(4) 0.120(4) 0.051(3) -0.016(3) 0.003(3) -0.057(3)
C304 0.092(4) 0.125(4) 0.043(3) -0.017(3) 0.010(3) -0.046(3)
C305 0.090(4) 0.113(4) 0.036(3) -0.006(3) 0.033(3) -0.010(3)
C306 0.104(4) 0.099(4) 0.046(3) -0.012(3) 0.028(3) -0.039(3)
C401 0.093(7) 0.049(5) 0.043(5) -0.016(5) -0.009(5) -0.024(5)
C402 0.046(6) 0.047(6) 0.036(5) -0.002(4) -0.010(5) -0.017(5)
C403 0.039(4) 0.035(4) 0.022(4) -0.002(3) -0.002(3) -0.028(4)
C404 0.108(6) 0.042(5) 0.037(5) -0.009(4) 0.003(5) -0.030(5)
C405 0.127(7) 0.063(5) 0.064(5) -0.015(4) 0.003(5) -0.035(5)
C406 0.126(7) 0.061(6) 0.064(6) -0.011(5) 0.001(6) -0.029(5)
C411 0.131(7) 0.063(6) 0.068(6) -0.019(5) 0.013(6) -0.038(6)
C412 0.119(7) 0.055(5) 0.055(5) -0.013(4) 0.013(6) -0.047(5)
C413 0.134(7) 0.073(6) 0.072(6) -0.016(5) 0.010(6) -0.040(6)
C414 0.143(8) 0.076(7) 0.076(7) -0.018(6) 0.000(7) -0.034(7)
C415 0.145(10) 0.084(7) 0.082(7) -0.014(7) 0.005(8) -0.030(8)
C416 0.139(8) 0.074(6) 0.076(6) -0.016(6) 0.011(7) -0.029(7)
N420 0.127(12) 0.135(12) 0.161(13) -0.037(11) 0.018(11) -0.061(10)
C421 0.108(9) 0.114(9) 0.142(10) -0.037(7) 0.007(8) -0.060(7)
C422 0.052(8) 0.087(11) 0.161(13) -0.016(10) -0.013(9) -0.049(8)

loop_
_atom_type_symbol
_atom_type_description
_atom_type_scat_dispersion_real
_atom_type_scat_dispersion_imag
_atom_type_scat_source
C C 0.0033 0.0016 'International Tables Vol C Tables 4.2.6.8 and 6.1.1.4'
H H 0.0000 0.0000 'International Tables Vol C Tables 4.2.6.8 and 6.1.1.4'
N N 0.0061 0.0033 'International Tables Vol C Tables 4.2.6.8 and 6.1.1.4'
O O 0.0106 0.0060 'International Tables Vol C Tables 4.2.6.8 and 6.1.1.4'
Se Se -0.0929 2.2259 'International Tables Vol C Tables 4.2.6.8 and 6.1.1.4'
U U -9.6767 9.6646 'International Tables Vol C Tables 4.2.6.8 and 6.1.1.4'
S S 0.1246 0.1234 'International Tables Vol C Tables 4.2.6.8 and 6.1.1.4'

loop_
_geom_angle_atom_site_label_1
_geom_angle_atom_site_label_2
_geom_angle_atom_site_label_3
_geom_angle
_geom_angle_site_symmetry_3
O3 U1 O1 120.12(11) .
O3 U1 O2 118.79(11) .
O1 U1 O2 119.04(10) .
O3 U1 N3 71.34(10) .
O1 U1 N3 80.97(11) .
O2 U1 N3 132.75(10) .
O3 U1 N1 132.61(10) .
O1 U1 N1 71.19(10) .
O2 U1 N1 80.74(11) .
N3 U1 N1 65.25(10) .
O3 U1 N2 80.41(10) .
O1 U1 N2 132.52(11) .
O2 U1 N2 71.34(10) .
N3 U1 N2 65.07(11) .
N1 U1 N2 64.98(10) .
O3 U1 Se1 85.38(8) .
O1 U1 Se1 85.33(8) .
O2 U1 Se1 85.02(8) .
N3 U1 Se1 141.65(7) .
N1 U1 Se1 141.57(7) .
N2 U1 Se1 141.55(8) .
O1 U1A O3 117.8(4) .
O1 U1A O2 116.2(3) .
O3 U1A O2 114.3(3) .
U1 Se1 U1 180.0 2_576
C9 O1 U1 147.5(3) .
C9 O1 U1A 153.6(3) .
C24 O2 U1 147.6(2) .
C24 O2 U1A 154.2(3) .
C39 O3 U1 147.0(3) .
C39 O3 U1A 152.0(3) .
C1 N1 C7 107.2(3) .
C1 N1 C6 111.0(3) .
C7 N1 C6 111.8(3) .
C1 N1 U1 106.8(2) .
C7 N1 U1 103.9(2) .
C6 N1 U1 115.5(2) .
C3 N2 C2 111.0(3) .
C3 N2 C22 107.8(3) .
C2 N2 C22 111.4(3) .
C3 N2 U1 106.4(2) .
C2 N2 U1 116.2(2) .
C22 N2 U1 103.5(2) .
C5 N3 C4 110.8(3) .
C5 N3 C37 107.3(3) .
C4 N3 C37 111.8(3) .
C5 N3 U1 106.8(2) .
C4 N3 U1 116.3(3) .
C37 N3 U1 103.3(2) .
N1 C1 C2 112.5(3) .
N1 C1 H1A 109.1 .
C2 C1 H1A 109.1 .
N1 C1 H1B 109.1 .
C2 C1 H1B 109.1 .
H1A C1 H1B 107.8 .
N2 C2 C1 111.9(3) .
N2 C2 H2A 109.2 .
C1 C2 H2A 109.2 .
N2 C2 H2B 109.2 .
C1 C2 H2B 109.2 .
H2A C2 H2B 107.9 .
N2 C3 C4 112.2(3) .
N2 C3 H3A 109.2 .
C4 C3 H3A 109.2 .
N2 C3 H3B 109.2 .
C4 C3 H3B 109.2 .
H3A C3 H3B 107.9 .
N3 C4 C3 112.4(3) .
N3 C4 H4A 109.1 .
C3 C4 H4A 109.1 .
N3 C4 H4B 109.1 .
C3 C4 H4B 109.1 .
H4A C4 H4B 107.9 .
N3 C5 C6 112.0(3) .
N3 C5 H5A 109.2 .
C6 C5 H5A 109.2 .
N3 C5 H5B 109.2 .
C6 C5 H5B 109.2 .
H5A C5 H5B 107.9 .
N1 C6 C5 112.7(3) .
N1 C6 H6A 109.0 .
C5 C6 H6A 109.0 .
N1 C6 H6B 109.0 .
C5 C6 H6B 109.0 .
H6A C6 H6B 107.8 .
N1 C7 C8 116.4(3) .
N1 C7 H7A 108.2 .
C8 C7 H7A 108.2 .
N1 C7 H7B 108.2 .
C8 C7 H7B 108.2 .
H7A C7 H7B 107.3 .
C13 C8 C9 120.9(4) .
C13 C8 C7 118.4(4) .
C9 C8 C7 120.4(4) .
O1 C9 C8 117.8(4) .
O1 C9 C10 123.2(4) .
C8 C9 C10 119.0(4) .
C11 C10 C9 117.5(4) .
C11 C10 C14 120.3(4) .
C9 C10 C14 122.2(4) .
C12 C11 C10 124.1(4) .
C12 C11 H11A 117.9 .
C10 C11 H11A 117.9 .
C13 C12 C11 116.9(4) .
C13 C12 C18 123.5(4) .
C11 C12 C18 119.6(4) .
C12 C13 C8 121.6(4) .
C12 C13 H13A 119.2 .
C8 C13 H13A 119.2 .
C16 C14 C10 108.8(3) .
C16 C14 C17 110.5(4) .
C10 C14 C17 110.8(3) .
C16 C14 C15 106.7(4) .
C10 C14 C15 112.5(4) .
C17 C14 C15 107.5(4) .
C14 C15 H15A 109.5 .
C14 C15 H15B 109.5 .
H15A C15 H15B 109.5 .
C14 C15 H15C 109.5 .
H15A C15 H15C 109.5 .
H15B C15 H15C 109.5 .
C14 C16 H16A 109.5 .
C14 C16 H16B 109.5 .
H16A C16 H16B 109.5 .
C14 C16 H16C 109.5 .
H16A C16 H16C 109.5 .
H16B C16 H16C 109.5 .
C14 C17 H17A 109.5 .
C14 C17 H17B 109.5 .
H17A C17 H17B 109.5 .
C14 C17 H17C 109.5 .
H17A C17 H17C 109.5 .
H17B C17 H17C 109.5 .
C19 C18 C20 108.9(4) .
C19 C18 C12 112.0(4) .
C20 C18 C12 109.1(4) .
C19 C18 C21 107.7(4) .
C20 C18 C21 109.3(4) .
C12 C18 C21 109.8(3) .
C18 C19 H19A 109.5 .
C18 C19 H19B 109.5 .
H19A C19 H19B 109.5 .
C18 C19 H19C 109.5 .
H19A C19 H19C 109.5 .
H19B C19 H19C 109.5 .
C18 C20 H20A 109.5 .
C18 C20 H20B 109.5 .
H20A C20 H20B 109.5 .
C18 C20 H20C 109.5 .
H20A C20 H20C 109.5 .
H20B C20 H20C 109.5 .
C18 C21 H21A 109.5 .
C18 C21 H21B 109.5 .
H21A C21 H21B 109.5 .
C18 C21 H21C 109.5 .
H21A C21 H21C 109.5 .
H21B C21 H21C 109.5 .
N2 C22 C23 116.7(3) .
N2 C22 H22A 108.1 .
C23 C22 H22A 108.1 .
N2 C22 H22B 108.1 .
C23 C22 H22B 108.1 .
H22A C22 H22B 107.3 .
C28 C23 C24 120.8(4) .
C28 C23 C22 118.9(4) .
C24 C23 C22 120.0(4) .
O2 C24 C23 118.0(4) .
O2 C24 C25 122.8(4) .
C23 C24 C25 119.1(4) .
C26 C25 C24 117.1(4) .
C26 C25 C29 120.5(4) .
C24 C25 C29 122.4(4) .
C25 C26 C27 124.9(4) .
C25 C26 H26A 117.6 .
C27 C26 H26A 117.6 .
C28 C27 C26 116.3(4) .
C28 C27 C33 123.2(4) .
C26 C27 C33 120.5(4) .
C23 C28 C27 121.7(4) .
C23 C28 H28A 119.1 .
C27 C28 H28A 119.1 .
C31 C29 C30 107.0(4) .
C31 C29 C32 109.7(4) .
C30 C29 C32 108.0(4) .
C31 C29 C25 109.2(4) .
C30 C29 C25 112.4(4) .
C32 C29 C25 110.5(3) .
C29 C30 H30A 109.5 .
C29 C30 H30B 109.5 .
H30A C30 H30B 109.5 .
C29 C30 H30C 109.5 .
H30A C30 H30C 109.5 .
H30B C30 H30C 109.5 .
C29 C31 H31A 109.5 .
C29 C31 H31B 109.5 .
H31A C31 H31B 109.5 .
C29 C31 H31C 109.5 .
H31A C31 H31C 109.5 .
H31B C31 H31C 109.5 .
C29 C32 H32A 109.5 .
C29 C32 H32B 109.5 .
H32A C32 H32B 109.5 .
C29 C32 H32C 109.5 .
H32A C32 H32C 109.5 .
H32B C32 H32C 109.5 .
C35 C33 C34 113.1(6) .
C35 C33 C27 110.4(5) .
C34 C33 C27 112.8(4) .
C35 C33 C36 108.2(5) .
C34 C33 C36 103.3(5) .
C27 C33 C36 108.6(4) .
C33 C34 H34A 109.5 .
C33 C34 H34B 109.5 .
H34A C34 H34B 109.5 .
C33 C34 H34C 109.5 .
H34A C34 H34C 109.5 .
H34B C34 H34C 109.5 .
C33 C35 H35A 109.5 .
C33 C35 H35B 109.5 .
H35A C35 H35B 109.5 .
C33 C35 H35C 109.5 .
H35A C35 H35C 109.5 .
H35B C35 H35C 109.5 .
C33 C36 H36A 109.5 .
C33 C36 H36B 109.5 .
H36A C36 H36B 109.5 .
C33 C36 H36C 109.5 .
H36A C36 H36C 109.5 .
H36B C36 H36C 109.5 .
N3 C37 C38 116.6(3) .
N3 C37 H37A 108.2 .
C38 C37 H37A 108.2 .
N3 C37 H37B 108.2 .
C38 C37 H37B 108.2 .
H37A C37 H37B 107.3 .
C43 C38 C39 120.8(4) .
C43 C38 C37 118.7(4) .
C39 C38 C37 120.3(4) .
O3 C39 C38 118.0(4) .
O3 C39 C40 122.9(4) .
C38 C39 C40 119.1(4) .
C41 C40 C39 117.3(4) .
C41 C40 C44 120.4(4) .
C39 C40 C44 122.3(4) .
C40 C41 C42 124.3(4) .
C40 C41 H41A 117.9 .
C42 C41 H41A 117.9 .
C43 C42 C41 117.3(4) .
C43 C42 C48 123.4(4) .
C41 C42 C48 119.3(4) .
C42 C43 C38 121.2(4) .
C42 C43 H43A 119.4 .
C38 C43 H43A 119.4 .
C47 C44 C45 107.2(4) .
C47 C44 C46 110.0(4) .
C45 C44 C46 107.3(4) .
C47 C44 C40 109.0(4) .
C45 C44 C40 112.4(4) .
C46 C44 C40 110.8(3) .
C44 C45 H45A 109.5 .
C44 C45 H45B 109.5 .
H45A C45 H45B 109.5 .
C44 C45 H45C 109.5 .
H45A C45 H45C 109.5 .
H45B C45 H45C 109.5 .
C44 C46 H46A 109.5 .
C44 C46 H46B 109.5 .
H46A C46 H46B 109.5 .
C44 C46 H46C 109.5 .
H46A C46 H46C 109.5 .
H46B C46 H46C 109.5 .
C44 C47 H47A 109.5 .
C44 C47 H47B 109.5 .
H47A C47 H47B 109.5 .
C44 C47 H47C 109.5 .
H47A C47 H47C 109.5 .
H47B C47 H47C 109.5 .
C51 C48 C49 108.3(4) .
C51 C48 C42 111.7(4) .
C49 C48 C42 109.5(4) .
C51 C48 C50 107.6(4) .
C49 C48 C50 109.9(4) .
C42 C48 C50 109.9(4) .
C48 C49 H49A 109.5 .
C48 C49 H49B 109.5 .
H49A C49 H49B 109.5 .
C48 C49 H49C 109.5 .
H49A C49 H49C 109.5 .
H49B C49 H49C 109.5 .
C48 C50 H50A 109.5 .
C48 C50 H50B 109.5 .
H50A C50 H50B 109.5 .
C48 C50 H50C 109.5 .
H50A C50 H50C 109.5 .
H50B C50 H50C 109.5 .
C48 C51 H51A 109.5 .
C48 C51 H51B 109.5 .
H51A C51 H51B 109.5 .
C48 C51 H51C 109.5 .
H51A C51 H51C 109.5 .
H51B C51 H51C 109.5 .
N100 C101 C102 178.8(7) .
C101 C102 H10A 109.5 .
C101 C102 H10B 109.5 .
H10A C102 H10B 109.5 .
C101 C102 H10C 109.5 .
H10A C102 H10C 109.5 .
H10B C102 H10C 109.5 .
N200 C201 C202 175.7(18) .
C201 C202 H20D 109.5 .
C201 C202 H20E 109.5 .
H20D C202 H20E 109.5 .
C201 C202 H20F 109.5 .
H20D C202 H20F 109.5 .
H20E C202 H20F 109.5 .
C302 C301 C306 118.5(8) .
C302 C301 H301 120.7 .
C306 C301 H301 120.7 .
C303 C302 C301 127.0(9) .
C303 C302 H302 116.5 .
C301 C302 H302 116.5 .
C304 C303 C302 116.9(11) .
C304 C303 H303 121.5 .
C302 C303 H303 121.5 .
C303 C304 C305 125.8(11) .
C303 C304 H304 117.1 .
C305 C304 H304 117.1 .
C304 C305 C306 117.5(9) .
C304 C305 H305 121.2 .
C306 C305 H305 121.2 .
C301 C306 C305 114.2(9) .
C301 C306 H306 122.9 .
C305 C306 H306 122.9 .
C402 C401 C406 120.0 .
C402 C401 H401 120.0 .
C406 C401 H401 120.0 .
C403 C402 C401 120.0 .
C403 C402 H402 120.0 .
C401 C402 H402 120.0 .
C402 C403 C404 120.0 .
C402 C403 H403 120.0 .
C404 C403 H403 120.0 .
C405 C404 C403 120.0 .
C405 C404 H404 120.0 .
C403 C404 H404 120.0 .
C404 C405 C406 120.0 .
C404 C405 H405 120.0 .
C406 C405 H405 120.0 .
C405 C406 C401 120.0 .
C405 C406 H406 120.0 .
C401 C406 H406 120.0 .
C412 C411 C416 120.0 .
C412 C411 H411 120.0 .
C416 C411 H411 120.0 .
C413 C412 C411 120.0 .
C413 C412 H412 120.0 .
C411 C412 H412 120.0 .
C414 C413 C412 120.0 .
C414 C413 H413 120.0 .
C412 C413 H413 120.0 .
C415 C414 C413 120.0 .
C415 C414 H414 120.0 .
C413 C414 H414 120.0 .
C414 C415 C416 120.0 .
C414 C415 H415 120.0 .
C416 C415 H415 120.0 .
C415 C416 C411 120.0 .
C415 C416 H416 120.0 .
C411 C416 H416 120.0 .
N420 C421 C422 173(3) .
C421 C422 H42A 109.5 .
C421 C422 H42B 109.5 .
H42A C422 H42B 109.5 .
C421 C422 H42C 109.5 .
H42A C422 H42C 109.5 .
H42B C422 H42C 109.5 .

loop_
_geom_bond_atom_site_label_1
_geom_bond_atom_site_label_2
_geom_bond_distance
_geom_bond_site_symmetry_2
U1 O3 2.205(3) .
U1 O1 2.206(3) .
U1 O2 2.208(3) .
U1 N3 2.670(4) .
U1 N1 2.673(3) .
U1 N2 2.686(3) .
U1 Se1 2.7188(4) .
U1A O1 2.212(8) .
U1A O3 2.252(7) .
U1A O2 2.268(8) .
Se1 U1 2.7188(4) 2_576
O1 C9 1.345(5) .
O2 C24 1.347(5) .
O3 C39 1.343(5) .
N1 C1 1.488(5) .
N1 C7 1.493(5) .
N1 C6 1.502(5) .
N2 C3 1.483(5) .
N2 C2 1.492(5) .
N2 C22 1.500(5) .
N3 C5 1.487(5) .
N3 C4 1.492(5) .
N3 C37 1.499(5) .
C1 C2 1.527(6) .
C1 H1A 0.9700 .
C1 H1B 0.9700 .
C2 H2A 0.9700 .
C2 H2B 0.9700 .
C3 C4 1.526(6) .
C3 H3A 0.9700 .
C3 H3B 0.9700 .
C4 H4A 0.9700 .
C4 H4B 0.9700 .
C5 C6 1.519(6) .
C5 H5A 0.9700 .
C5 H5B 0.9700 .
C6 H6A 0.9700 .
C6 H6B 0.9700 .
C7 C8 1.508(6) .
C7 H7A 0.9700 .
C7 H7B 0.9700 .
C8 C13 1.397(6) .
C8 C9 1.407(6) .
C9 C10 1.423(6) .
C10 C11 1.402(6) .
C10 C14 1.540(5) .
C11 C12 1.399(6) .
C11 H11A 0.9300 .
C12 C13 1.388(6) .
C12 C18 1.532(6) .
C13 H13A 0.9300 .
C14 C16 1.531(6) .
C14 C17 1.540(6) .
C14 C15 1.548(6) .
C15 H15A 0.9600 .
C15 H15B 0.9600 .
C15 H15C 0.9600 .
C16 H16A 0.9600 .
C16 H16B 0.9600 .
C16 H16C 0.9600 .
C17 H17A 0.9600 .
C17 H17B 0.9600 .
C17 H17C 0.9600 .
C18 C19 1.527(6) .
C18 C20 1.532(6) .
C18 C21 1.541(6) .
C19 H19A 0.9600 .
C19 H19B 0.9600 .
C19 H19C 0.9600 .
C20 H20A 0.9600 .
C20 H20B 0.9600 .
C20 H20C 0.9600 .
C21 H21A 0.9600 .
C21 H21B 0.9600 .
C21 H21C 0.9600 .
C22 C23 1.510(6) .
C22 H22A 0.9700 .
C22 H22B 0.9700 .
C23 C28 1.382(6) .
C23 C24 1.411(6) .
C24 C25 1.421(6) .
C25 C26 1.387(6) .
C25 C29 1.541(6) .
C26 C27 1.401(6) .
C26 H26A 0.9300 .
C27 C28 1.391(6) .
C27 C33 1.532(7) .
C28 H28A 0.9300 .
C29 C31 1.528(6) .
C29 C30 1.535(6) .
C29 C32 1.538(6) .
C30 H30A 0.9600 .
C30 H30B 0.9600 .
C30 H30C 0.9600 .
C31 H31A 0.9600 .
C31 H31B 0.9600 .
C31 H31C 0.9600 .
C32 H32A 0.9600 .
C32 H32B 0.9600 .
C32 H32C 0.9600 .
C33 C35 1.490(9) .
C33 C34 1.502(8) .
C33 C36 1.591(8) .
C34 H34A 0.9600 .
C34 H34B 0.9600 .
C34 H34C 0.9600 .
C35 H35A 0.9600 .
C35 H35B 0.9600 .
C35 H35C 0.9600 .
C36 H36A 0.9600 .
C36 H36B 0.9600 .
C36 H36C 0.9600 .
C37 C38 1.500(6) .
C37 H37A 0.9700 .
C37 H37B 0.9700 .
C38 C43 1.399(6) .
C38 C39 1.411(6) .
C39 C40 1.426(6) .
C40 C41 1.397(6) .
C40 C44 1.540(6) .
C41 C42 1.398(6) .
C41 H41A 0.9300 .
C42 C43 1.388(6) .
C42 C48 1.537(6) .
C43 H43A 0.9300 .
C44 C47 1.530(6) .
C44 C45 1.538(6) .
C44 C46 1.540(6) .
C45 H45A 0.9600 .
C45 H45B 0.9600 .
C45 H45C 0.9600 .
C46 H46A 0.9600 .
C46 H46B 0.9600 .
C46 H46C 0.9600 .
C47 H47A 0.9600 .
C47 H47B 0.9600 .
C47 H47C 0.9600 .
C48 C51 1.535(7) .
C48 C49 1.536(7) .
C48 C50 1.544(6) .
C49 H49A 0.9600 .
C49 H49B 0.9600 .
C49 H49C 0.9600 .
C50 H50A 0.9600 .
C50 H50B 0.9600 .
C50 H50C 0.9600 .
C51 H51A 0.9600 .
C51 H51B 0.9600 .
C51 H51C 0.9600 .
N100 C101 1.134(7) .
C101 C102 1.450(7) .
C102 H10A 0.9600 .
C102 H10B 0.9600 .
C102 H10C 0.9600 .
N200 C201 1.179(14) .
C201 C202 1.410(14) .
C202 H20D 0.9600 .
C202 H20E 0.9600 .
C202 H20F 0.9600 .
C301 C302 1.361(10) .
C301 C306 1.389(10) .
C301 H301 0.9300 .
C302 C303 1.331(10) .
C302 H302 0.9300 .
C303 C304 1.248(11) .
C303 H303 0.9300 .
C304 C305 1.383(12) .
C304 H304 0.9300 .
C305 C306 1.506(12) .
C305 H305 0.9300 .
C306 H306 0.9300 .
C401 C402 1.3900 .
C401 C406 1.3900 .
C401 H401 0.9300 .
C402 C403 1.3900 .
C402 H402 0.9300 .
C403 C404 1.3900 .
C403 H403 0.9300 .
C404 C405 1.3900 .
C404 H404 0.9300 .
C405 C406 1.3900 .
C405 H405 0.9300 .
C406 H406 0.9300 .
C411 C412 1.3900 .
C411 C416 1.3900 .
C411 H411 0.9300 .
C412 C413 1.3900 .
C412 H412 0.9300 .
C413 C414 1.3900 .
C413 H413 0.9300 .
C414 C415 1.3900 .
C414 H414 0.9300 .
C415 C416 1.3900 .
C415 H415 0.9300 .
C416 H416 0.9300 .
N420 C421 1.200(16) .
C421 C422 1.459(16) .
C422 H42A 0.9600 .
C422 H42B 0.9600 .
C422 H42C 0.9600 .

loop_
_geom_torsion_atom_site_label_1
_geom_torsion_atom_site_label_2
_geom_torsion_atom_site_label_3
_geom_torsion_atom_site_label_4
_geom_torsion
O3 U1 O1 C9 154.3(5)
O2 U1 O1 C9 -42.1(5)
N3 U1 O1 C9 92.1(5)
N1 U1 O1 C9 25.3(5)
N2 U1 O1 C9 48.6(5)
Se1 U1 O1 C9 -123.8(5)
O3 U1 O1 U1A -80.9(6)
O2 U1 O1 U1A 82.7(6)
N3 U1 O1 U1A -143.1(6)
N1 U1 O1 U1A 150.1(6)
N2 U1 O1 U1A 173.4(6)
Se1 U1 O1 U1A 1.0(6)
O3 U1A O1 C9 153.9(6)
O2 U1A O1 C9 12.7(13)
O3 U1A O1 U1 71.0(7)
O2 U1A O1 U1 -70.1(7)
O3 U1 O2 C24 -42.7(5)
O1 U1 O2 C24 153.5(5)
N3 U1 O2 C24 47.9(5)
N1 U1 O2 C24 91.2(5)
N2 U1 O2 C24 24.6(5)
Se1 U1 O2 C24 -124.6(5)
O3 U1 O2 U1A 84.0(6)
O1 U1 O2 U1A -79.7(6)
N3 U1 O2 U1A 174.7(6)
N1 U1 O2 U1A -142.1(6)
N2 U1 O2 U1A 151.3(6)
Se1 U1 O2 U1A 2.1(6)
O1 U1A O2 C24 153.3(6)
O3 U1A O2 C24 10.9(13)
O1 U1A O2 U1 72.9(7)
O3 U1A O2 U1 -69.5(7)
O1 U1 O3 C39 -41.6(5)
O2 U1 O3 C39 154.8(4)
N3 U1 O3 C39 25.6(4)
N1 U1 O3 C39 49.9(5)
N2 U1 O3 C39 92.3(5)
Se1 U1 O3 C39 -123.5(5)
O1 U1 O3 U1A 78.8(6)
O2 U1 O3 U1A -84.8(6)
N3 U1 O3 U1A 146.0(6)
N1 U1 O3 U1A 170.3(6)
N2 U1 O3 U1A -147.2(6)
Se1 U1 O3 U1A -3.1(6)
O1 U1A O3 C39 13.4(12)
O2 U1A O3 C39 155.2(5)
O1 U1A O3 U1 -73.0(7)
O2 U1A O3 U1 68.8(7)
O3 U1 N1 C1 83.9(3)
O1 U1 N1 C1 -162.1(3)
O2 U1 N1 C1 -37.0(2)
N3 U1 N1 C1 109.4(2)
N2 U1 N1 C1 36.7(2)
Se1 U1 N1 C1 -106.7(2)
O3 U1 N1 C7 -163.0(2)
O1 U1 N1 C7 -49.0(2)
O2 U1 N1 C7 76.2(2)
N3 U1 N1 C7 -137.5(3)
N2 U1 N1 C7 149.8(3)
Se1 U1 N1 C7 6.5(3)
O3 U1 N1 C6 -40.1(3)
O1 U1 N1 C6 73.9(3)
O2 U1 N1 C6 -160.9(3)
N3 U1 N1 C6 -14.6(2)
N2 U1 N1 C6 -87.3(3)
Se1 U1 N1 C6 129.4(2)
O3 U1 N2 C3 -36.9(2)
O1 U1 N2 C3 85.5(3)
O2 U1 N2 C3 -161.9(3)
N3 U1 N2 C3 36.9(2)
N1 U1 N2 C3 109.9(3)
Se1 U1 N2 C3 -106.8(2)
O3 U1 N2 C2 -161.1(3)
O1 U1 N2 C2 -38.7(3)
O2 U1 N2 C2 74.0(3)
N3 U1 N2 C2 -87.3(3)
N1 U1 N2 C2 -14.3(3)
Se1 U1 N2 C2 129.1(2)
O3 U1 N2 C22 76.5(2)
O1 U1 N2 C22 -161.1(2)
O2 U1 N2 C22 -48.4(2)
N3 U1 N2 C22 150.3(2)
N1 U1 N2 C22 -136.7(2)
Se1 U1 N2 C22 6.6(3)
O3 U1 N3 C5 -162.4(3)
O1 U1 N3 C5 -36.3(2)
O2 U1 N3 C5 85.2(3)
N1 U1 N3 C5 37.1(2)
N2 U1 N3 C5 109.7(3)
Se1 U1 N3 C5 -106.8(2)
O3 U1 N3 C4 73.4(3)
O1 U1 N3 C4 -160.4(3)
O2 U1 N3 C4 -38.9(3)
N1 U1 N3 C4 -87.1(3)
N2 U1 N3 C4 -14.5(2)
Se1 U1 N3 C4 129.1(2)
O3 U1 N3 C37 -49.5(2)
O1 U1 N3 C37 76.7(2)
O2 U1 N3 C37 -161.8(2)
N1 U1 N3 C37 150.1(3)
N2 U1 N3 C37 -137.3(3)
Se1 U1 N3 C37 6.2(3)
C7 N1 C1 C2 -170.6(3)
C6 N1 C1 C2 67.0(4)
U1 N1 C1 C2 -59.7(4)
C3 N2 C2 C1 -131.9(4)
C22 N2 C2 C1 108.1(4)
U1 N2 C2 C1 -10.1(4)
N1 C1 C2 N2 47.7(5)
C2 N2 C3 C4 67.9(4)
C22 N2 C3 C4 -169.9(3)
U1 N2 C3 C4 -59.4(4)
C5 N3 C4 C3 -132.0(4)
C37 N3 C4 C3 108.4(4)
U1 N3 C4 C3 -9.9(4)
N2 C3 C4 N3 47.8(5)
C4 N3 C5 C6 67.9(4)
C37 N3 C5 C6 -169.9(3)
U1 N3 C5 C6 -59.6(3)
C1 N1 C6 C5 -131.7(4)
C7 N1 C6 C5 108.7(4)
U1 N1 C6 C5 -9.9(4)
N3 C5 C6 N1 47.6(5)
C1 N1 C7 C8 -169.5(3)
C6 N1 C7 C8 -47.7(5)
U1 N1 C7 C8 77.6(4)
N1 C7 C8 C13 129.7(4)
N1 C7 C8 C9 -55.8(5)
U1 O1 C9 C8 -6.9(7)
U1A O1 C9 C8 -38.4(10)
U1 O1 C9 C10 173.2(3)
U1A O1 C9 C10 141.6(9)
C13 C8 C9 O1 -177.1(4)
C7 C8 C9 O1 8.6(6)
C13 C8 C9 C10 2.9(6)
C7 C8 C9 C10 -171.4(4)
O1 C9 C10 C11 178.3(4)
C8 C9 C10 C11 -1.6(6)
O1 C9 C10 C14 -0.4(6)
C8 C9 C10 C14 179.6(4)
C9 C10 C11 C12 -0.7(6)
C14 C10 C11 C12 178.0(4)
C10 C11 C12 C13 1.8(6)
C10 C11 C12 C18 -179.2(4)
C11 C12 C13 C8 -0.5(6)
C18 C12 C13 C8 -179.5(4)
C9 C8 C13 C12 -1.8(6)
C7 C8 C13 C12 172.6(4)
C11 C10 C14 C16 -114.5(4)
C9 C10 C14 C16 64.2(5)
C11 C10 C14 C17 123.9(4)
C9 C10 C14 C17 -57.5(5)
C11 C10 C14 C15 3.5(6)
C9 C10 C14 C15 -177.8(4)
C13 C12 C18 C19 -2.0(6)
C11 C12 C18 C19 179.0(4)
C13 C12 C18 C20 118.7(5)
C11 C12 C18 C20 -60.3(5)
C13 C12 C18 C21 -121.5(4)
C11 C12 C18 C21 59.5(5)
C3 N2 C22 C23 -169.7(3)
C2 N2 C22 C23 -47.8(5)
U1 N2 C22 C23 77.9(4)
N2 C22 C23 C28 129.3(4)
N2 C22 C23 C24 -56.7(5)
U1 O2 C24 C23 -6.3(7)
U1A O2 C24 C23 -37.2(11)
U1 O2 C24 C25 174.4(3)
U1A O2 C24 C25 143.6(8)
C28 C23 C24 O2 -177.2(4)
C22 C23 C24 O2 8.9(6)
C28 C23 C24 C25 2.1(6)
C22 C23 C24 C25 -171.8(4)
O2 C24 C25 C26 178.5(4)
C23 C24 C25 C26 -0.7(6)
O2 C24 C25 C29 -1.2(6)
C23 C24 C25 C29 179.6(4)
C24 C25 C26 C27 -1.1(7)
C29 C25 C26 C27 178.6(4)
C25 C26 C27 C28 1.5(7)
C25 C26 C27 C33 -179.8(5)
C24 C23 C28 C27 -1.7(7)
C22 C23 C28 C27 172.2(4)
C26 C27 C28 C23 0.0(7)
C33 C27 C28 C23 -178.7(5)
C26 C25 C29 C31 -117.3(4)
C24 C25 C29 C31 62.4(5)
C26 C25 C29 C30 1.3(6)
C24 C25 C29 C30 -179.0(4)
C26 C25 C29 C32 122.0(4)
C24 C25 C29 C32 -58.3(5)
C28 C27 C33 C35 117.5(6)
C26 C27 C33 C35 -61.1(7)
C28 C27 C33 C34 -10.1(8)
C26 C27 C33 C34 171.3(5)
C28 C27 C33 C36 -124.0(5)
C26 C27 C33 C36 57.4(7)
C5 N3 C37 C38 -169.1(3)
C4 N3 C37 C38 -47.5(5)
U1 N3 C37 C38 78.3(4)
N3 C37 C38 C43 129.5(4)
N3 C37 C38 C39 -55.6(5)
U1 O3 C39 C38 -6.2(7)
U1A O3 C39 C38 -37.1(10)
U1 O3 C39 C40 173.7(3)
U1A O3 C39 C40 142.8(8)
C43 C38 C39 O3 -177.7(4)
C37 C38 C39 O3 7.6(6)
C43 C38 C39 C40 2.5(6)
C37 C38 C39 C40 -172.3(4)
O3 C39 C40 C41 178.7(4)
C38 C39 C40 C41 -1.4(6)
O3 C39 C40 C44 -1.0(6)
C38 C39 C40 C44 178.9(4)
C39 C40 C41 C42 -0.7(6)
C44 C40 C41 C42 179.0(4)
C40 C41 C42 C43 1.7(6)
C40 C41 C42 C48 -179.9(4)
C41 C42 C43 C38 -0.5(6)
C48 C42 C43 C38 -178.9(4)
C39 C38 C43 C42 -1.5(6)
C37 C38 C43 C42 173.4(4)
C41 C40 C44 C47 -115.4(4)
C39 C40 C44 C47 64.3(5)
C41 C40 C44 C45 3.3(6)
C39 C40 C44 C45 -177.0(4)
C41 C40 C44 C46 123.4(4)
C39 C40 C44 C46 -56.9(5)
C43 C42 C48 C51 -3.0(6)
C41 C42 C48 C51 178.6(4)
C43 C42 C48 C49 117.0(5)
C41 C42 C48 C49 -61.4(5)
C43 C42 C48 C50 -122.3(5)
C41 C42 C48 C50 59.3(5)
C306 C301 C302 C303 -2.2(13)
C301 C302 C303 C304 -0.1(14)
C302 C303 C304 C305 3.6(14)
C303 C304 C305 C306 -4.5(13)
C302 C301 C306 C305 1.1(10)
C304 C305 C306 C301 1.9(10)
C406 C401 C402 C403 0.0
C401 C402 C403 C404 0.0
C402 C403 C404 C405 0.0
C403 C404 C405 C406 0.0
C404 C405 C406 C401 0.0
C402 C401 C406 C405 0.0
C416 C411 C412 C413 0.0
C411 C412 C413 C414 0.0
C412 C413 C414 C415 0.0
C413 C414 C415 C416 0.0
C414 C415 C416 C411 0.0
C412 C411 C416 C415 0.0
